data_7029761
loop_
_publ_author_name
'Mendoza-Espinosa, Daniel'
'Negr\'on-Silva, Guillermo Enrique'
'Angeles-Beltr\'an, Deyanira'
'Alvarez-Hern\'andez, Alejandro'
'Su\'arez-Castillo, Oscar R'
'Santill\'an, Rosa'

_publ_section_title
;
 Copper(ii) complexes supported by click generated mixed NN, NO, and NS
 1,2,3-triazole based ligands and their catalytic activity in azide-alkyne
 cycloaddition.
;
_journal_issue 19
_journal_name_full 'Dalton transactions (Cambridge, England : 2003)'
_journal_page_first 7069
_journal_page_last 7077
_journal_paper_doi 10.1039/c4dt00323c
_journal_volume 43
_journal_year 2014
_chemical_formula_moiety 'C34 H32 Cl4 Cu N6 O2'
_chemical_formula_sum 'C34 H32 Cl4 Cu N6 O2'
_chemical_formula_weight 762.00
_chemical_name_systematic
; 
 ? 
;
_space_group_IT_number 2
_symmetry_cell_setting triclinic
_symmetry_space_group_name_Hall '-P 1'
_symmetry_space_group_name_H-M 'P -1'
_atom_sites_solution_hydrogens geom
_atom_sites_solution_primary direct
_atom_sites_solution_secondary difmap
_audit_creation_method SHELXL-97
_cell_angle_alpha 97.304(3)
_cell_angle_beta 102.771(3)
_cell_angle_gamma 98.187(3)
_cell_formula_units_Z 1
_cell_length_a 7.2326(3)
_cell_length_b 8.3664(4)
_cell_length_c 15.0156(5)
_cell_measurement_reflns_used 500
_cell_measurement_temperature 293(2)
_cell_measurement_theta_max 25
_cell_measurement_theta_min 2
_cell_volume 865.18(6)
_computing_cell_refinement CrisAlisPro
_computing_data_collection 'Agilent Gemini'
_computing_data_reduction CrisAlisPro
_computing_molecular_graphics ORTEP
_computing_publication_material ORTEP
_computing_structure_refinement 'SHELXL-97 (Sheldrick, 1997)'
_computing_structure_solution 'SHELXS-97 (Sheldrick, 1990)'
_diffrn_ambient_temperature 293(2)
_diffrn_detector_area_resol_mean 'not recorded'
_diffrn_measured_fraction_theta_full 0.986
_diffrn_measured_fraction_theta_max 0.986
_diffrn_measurement_method 'phi and omega scans'
_diffrn_radiation_monochromator graphite
_diffrn_radiation_source 'fine-focus sealed tube'
_diffrn_radiation_type CuK\a
_diffrn_radiation_wavelength 1.54178
_diffrn_reflns_av_R_equivalents 0.0414
_diffrn_reflns_av_sigmaI/netI 0.0240
_diffrn_reflns_limit_h_max 8
_diffrn_reflns_limit_h_min -8
_diffrn_reflns_limit_k_max 8
_diffrn_reflns_limit_k_min -10
_diffrn_reflns_limit_l_max 18
_diffrn_reflns_limit_l_min -18
_diffrn_reflns_number 19934
_diffrn_reflns_theta_full 73.69
_diffrn_reflns_theta_max 73.69
_diffrn_reflns_theta_min 3.06
_diffrn_standards_interval_count 'not recorded'
_diffrn_standards_interval_time 'not recorded'
_diffrn_standards_number 'not recorded'
_exptl_absorpt_coefficient_mu 4.063
_exptl_absorpt_correction_T_max 0.724
_exptl_absorpt_correction_T_min 0.532
_exptl_absorpt_correction_type multi-scan
_exptl_absorpt_process_details sadabs
_exptl_crystal_colour Blue
_exptl_crystal_density_diffrn 1.463
_exptl_crystal_density_method 'not measured'
_exptl_crystal_description Nedle
_exptl_crystal_F_000 391
_exptl_crystal_size_max 0.18
_exptl_crystal_size_mid 0.14
_exptl_crystal_size_min 0.08
_refine_diff_density_max 0.267
_refine_diff_density_min -0.267
_refine_diff_density_rms 0.046
_refine_ls_extinction_method none
_refine_ls_goodness_of_fit_ref 1.029
_refine_ls_hydrogen_treatment constr
_refine_ls_matrix_type full
_refine_ls_number_parameters 214
_refine_ls_number_reflns 3441
_refine_ls_number_restraints 0
_refine_ls_restrained_S_all 1.029
_refine_ls_R_factor_all 0.0451
_refine_ls_R_factor_gt 0.0350
_refine_ls_shift/su_max 0.001
_refine_ls_shift/su_mean 0.000
_refine_ls_structure_factor_coef Fsqd
_refine_ls_weighting_details 'calc w=1/[\s^2^(Fo^2^)+(0.0495P)^2^+0.3211P] where P=(Fo^2^+2Fc^2^)/3'
_refine_ls_weighting_scheme calc
_refine_ls_wR_factor_gt 0.0899
_refine_ls_wR_factor_ref 0.0970
_reflns_number_gt 2895
_reflns_number_total 3441
_reflns_threshold_expression >2sigma(I)
_cod_data_source_file c4dt00323c2.cif
_cod_data_source_block dm01
_cod_depositor_comments
;
The following automatic conversions were performed:

'_symmetry_cell_setting' value 'Triclinic' changed to 'triclinic'
according to
/usr/data/users/saulius/crontab/automatic-downloads/rss-feeds/RSC/lib/dictionaries/cif_core.dic
dictionary named 'cif_core.dic' version 2.4.2 from 2011-04-26.

Automatic conversion script
Id: cif_fix_values 2281 2013-09-26 08:29:07Z andrius 

 Adding full bibliography for
 ./tmp-cod-update-bibliographies-12899/cifs/7029761.cif.
;
_cod_database_code 7029761

loop_
_symmetry_equiv_pos_as_xyz
'x, y, z'
'-x, -y, -z'

loop_
_atom_site_label
_atom_site_type_symbol
_atom_site_fract_x
_atom_site_fract_y
_atom_site_fract_z
_atom_site_U_iso_or_equiv
_atom_site_adp_type
_atom_site_occupancy
_atom_site_symmetry_multiplicity
_atom_site_calc_flag
_atom_site_refinement_flags
Cu1 Cu 0.0000 1.0000 0.5000 0.03529(13) Uani 1 2 d S
Cl2 Cl 1.08873(10) 0.66531(12) 0.89076(6) 0.0878(3) Uani 1 1 d .
Cl1 Cl -0.28439(7) 0.84501(7) 0.49494(4) 0.05152(16) Uani 1 1 d .
O1 O 0.0420(2) 0.7811(2) 0.32062(11) 0.0513(4) Uani 1 1 d .
N1 N 0.1321(2) 0.8091(2) 0.52082(12) 0.0374(4) Uani 1 1 d .
C2 C 0.2056(3) 0.7151(3) 0.46122(14) 0.0382(4) Uani 1 1 d .
N2 N 0.1427(2) 0.7493(2) 0.59833(12) 0.0409(4) Uani 1 1 d .
C6 C -0.2187(4) 0.7894(4) 0.09093(17) 0.0668(7) Uani 1 1 d .
H6A H -0.1431 0.7364 0.0585 0.080 Uiso 1 1 calc R
C8 C -0.5131(5) 0.8833(4) 0.0918(2) 0.0761(9) Uani 1 1 d .
H8A H -0.6355 0.8947 0.0605 0.091 Uiso 1 1 calc R
N3 N 0.2229(2) 0.6160(2) 0.58788(12) 0.0398(4) Uani 1 1 d .
C7 C -0.3999(5) 0.8076(5) 0.0457(2) 0.0820(10) Uani 1 1 d .
H7A H -0.4452 0.7675 -0.0172 0.098 Uiso 1 1 calc R
C12 C 0.4747(3) 0.5716(3) 0.72065(14) 0.0396(5) Uani 1 1 d .
C5 C -0.1484(3) 0.8496(3) 0.18448(15) 0.0475(5) Uani 1 1 d .
C1 C 0.2609(3) 0.5898(3) 0.50437(15) 0.0426(5) Uani 1 1 d .
H1A H 0.3140 0.5038 0.4807 0.051 Uiso 1 1 calc R
C10 C -0.2648(4) 0.9243(3) 0.23062(18) 0.0601(7) Uani 1 1 d .
H10A H -0.2212 0.9633 0.2938 0.072 Uiso 1 1 calc R
C17 C 0.6166(3) 0.6706(3) 0.69495(16) 0.0462(5) Uani 1 1 d .
H17A H 0.5849 0.7181 0.6422 0.055 Uiso 1 1 calc R
C9 C -0.4470(4) 0.9425(4) 0.1841(2) 0.0695(8) Uani 1 1 d .
H9A H -0.5240 0.9951 0.2159 0.083 Uiso 1 1 calc R
C16 C 0.8061(3) 0.7003(3) 0.74685(17) 0.0525(6) Uani 1 1 d .
H16A H 0.9016 0.7658 0.7287 0.063 Uiso 1 1 calc R
C4 C 0.0497(4) 0.8314(3) 0.23463(17) 0.0550(6) Uani 1 1 d .
H4A H 0.0973 0.7508 0.1974 0.066 Uiso 1 1 calc R
H4B H 0.1371 0.9350 0.2450 0.066 Uiso 1 1 calc R
C11 C 0.2670(3) 0.5267(3) 0.66511(16) 0.0471(5) Uani 1 1 d .
H11A H 0.2389 0.4103 0.6412 0.057 Uiso 1 1 calc R
H11B H 0.1835 0.5480 0.7060 0.057 Uiso 1 1 calc R
C13 C 0.5241(3) 0.5038(3) 0.80063(16) 0.0499(5) Uani 1 1 d .
H13A H 0.4294 0.4377 0.8190 0.060 Uiso 1 1 calc R
C3 C 0.2245(3) 0.7586(3) 0.37029(15) 0.0442(5) Uani 1 1 d .
H3A H 0.3178 0.8585 0.3795 0.053 Uiso 1 1 calc R
H3B H 0.2685 0.6718 0.3358 0.053 Uiso 1 1 calc R
C15 C 0.8502(3) 0.6308(3) 0.82569(16) 0.0536(6) Uani 1 1 d .
C14 C 0.7125(4) 0.5333(3) 0.85331(16) 0.0556(6) Uani 1 1 d .
H14A H 0.7447 0.4874 0.9067 0.067 Uiso 1 1 calc R

loop_
_atom_site_aniso_label
_atom_site_aniso_U_11
_atom_site_aniso_U_22
_atom_site_aniso_U_33
_atom_site_aniso_U_23
_atom_site_aniso_U_13
_atom_site_aniso_U_12
Cu1 0.0331(2) 0.0311(2) 0.0449(2) 0.01086(17) 0.01166(16) 0.00865(16)
Cl2 0.0493(4) 0.1197(7) 0.0772(5) 0.0072(5) -0.0105(3) 0.0077(4)
Cl1 0.0363(3) 0.0405(3) 0.0814(4) 0.0185(3) 0.0181(2) 0.0050(2)
O1 0.0363(8) 0.0665(11) 0.0536(9) 0.0256(8) 0.0081(6) 0.0082(7)
N1 0.0346(9) 0.0329(9) 0.0477(9) 0.0108(7) 0.0116(7) 0.0094(7)
C2 0.0289(9) 0.0372(12) 0.0471(11) 0.0049(9) 0.0070(8) 0.0068(8)
N2 0.0397(9) 0.0348(10) 0.0506(10) 0.0104(8) 0.0122(7) 0.0096(7)
C6 0.0764(19) 0.082(2) 0.0462(13) 0.0139(13) 0.0164(13) 0.0236(15)
C8 0.0615(17) 0.080(2) 0.0778(19) 0.0254(16) -0.0104(15) 0.0131(15)
N3 0.0334(8) 0.0342(10) 0.0511(10) 0.0114(8) 0.0051(7) 0.0083(7)
C7 0.088(2) 0.105(3) 0.0458(14) 0.0150(15) -0.0038(14) 0.021(2)
C12 0.0388(11) 0.0338(11) 0.0473(11) 0.0076(9) 0.0102(9) 0.0095(9)
C5 0.0509(13) 0.0463(14) 0.0464(11) 0.0142(10) 0.0099(10) 0.0090(10)
C1 0.0374(11) 0.0373(12) 0.0530(12) 0.0051(9) 0.0085(9) 0.0128(9)
C10 0.0560(15) 0.0599(17) 0.0556(14) -0.0050(12) 0.0042(11) 0.0095(12)
C17 0.0479(12) 0.0411(13) 0.0510(12) 0.0126(10) 0.0126(10) 0.0073(10)
C9 0.0562(16) 0.0686(19) 0.0828(19) 0.0082(15) 0.0123(14) 0.0196(14)
C16 0.0415(12) 0.0510(15) 0.0631(14) 0.0078(11) 0.0137(10) 0.0019(10)
C4 0.0518(14) 0.0655(17) 0.0534(13) 0.0195(12) 0.0169(11) 0.0143(12)
C11 0.0411(12) 0.0416(13) 0.0600(13) 0.0203(10) 0.0092(10) 0.0057(10)
C13 0.0492(13) 0.0519(15) 0.0505(12) 0.0165(11) 0.0123(10) 0.0072(11)
C3 0.0382(11) 0.0499(14) 0.0473(11) 0.0099(10) 0.0114(9) 0.0143(10)
C15 0.0416(12) 0.0605(16) 0.0504(12) -0.0020(11) 0.0000(10) 0.0095(11)
C14 0.0601(15) 0.0598(16) 0.0452(12) 0.0116(11) 0.0053(11) 0.0144(12)

loop_
_atom_type_symbol
_atom_type_description
_atom_type_scat_dispersion_real
_atom_type_scat_dispersion_imag
_atom_type_scat_source
C C 0.0181 0.0091 'International Tables Vol C Tables 4.2.6.8 and 6.1.1.4'
H H 0.0000 0.0000 'International Tables Vol C Tables 4.2.6.8 and 6.1.1.4'
Cl Cl 0.3639 0.7018 'International Tables Vol C Tables 4.2.6.8 and 6.1.1.4'
Cu Cu -1.9646 0.5888 'International Tables Vol C Tables 4.2.6.8 and 6.1.1.4'
N N 0.0311 0.0180 'International Tables Vol C Tables 4.2.6.8 and 6.1.1.4'
O O 0.0492 0.0322 'International Tables Vol C Tables 4.2.6.8 and 6.1.1.4'

loop_
_geom_angle_atom_site_label_1
_geom_angle_atom_site_label_2
_geom_angle_atom_site_label_3
_geom_angle
_geom_angle_site_symmetry_1
_geom_angle_site_symmetry_3
N1 Cu1 N1 180.000(1) . 2_576
N1 Cu1 Cl1 90.19(5) . .
N1 Cu1 Cl1 89.81(5) 2_576 .
N1 Cu1 Cl1 89.81(5) . 2_576
N1 Cu1 Cl1 90.19(5) 2_576 2_576
Cl1 Cu1 Cl1 180.000(16) . 2_576
C3 O1 C4 111.91(17) . .
N2 N1 C2 110.37(17) . .
N2 N1 Cu1 120.33(13) . .
C2 N1 Cu1 129.07(14) . .
N1 C2 C1 106.60(18) . .
N1 C2 C3 122.55(19) . .
C1 C2 C3 130.77(19) . .
N1 N2 N3 105.92(16) . .
C7 C6 C5 120.3(3) . .
C7 C6 H6A 119.9 . .
C5 C6 H6A 119.9 . .
C7 C8 C9 119.8(3) . .
C7 C8 H8A 120.1 . .
C9 C8 H8A 120.1 . .
N2 N3 C1 111.31(17) . .
N2 N3 C11 119.54(18) . .
C1 N3 C11 129.05(19) . .
C8 C7 C6 120.9(3) . .
C8 C7 H7A 119.6 . .
C6 C7 H7A 119.6 . .
C17 C12 C13 118.8(2) . .
C17 C12 C11 124.0(2) . .
C13 C12 C11 117.2(2) . .
C10 C5 C6 118.4(2) . .
C10 C5 C4 120.7(2) . .
C6 C5 C4 120.9(2) . .
N3 C1 C2 105.79(18) . .
N3 C1 H1A 127.1 . .
C2 C1 H1A 127.1 . .
C5 C10 C9 120.7(2) . .
C5 C10 H10A 119.6 . .
C9 C10 H10A 119.6 . .
C12 C17 C16 120.9(2) . .
C12 C17 H17A 119.5 . .
C16 C17 H17A 119.5 . .
C8 C9 C10 119.9(3) . .
C8 C9 H9A 120.0 . .
C10 C9 H9A 120.0 . .
C15 C16 C17 118.8(2) . .
C15 C16 H16A 120.6 . .
C17 C16 H16A 120.6 . .
O1 C4 C5 109.36(19) . .
O1 C4 H4A 109.8 . .
C5 C4 H4A 109.8 . .
O1 C4 H4B 109.8 . .
C5 C4 H4B 109.8 . .
H4A C4 H4B 108.2 . .
N3 C11 C12 113.66(18) . .
N3 C11 H11A 108.8 . .
C12 C11 H11A 108.8 . .
N3 C11 H11B 108.8 . .
C12 C11 H11B 108.8 . .
H11A C11 H11B 107.7 . .
C14 C13 C12 120.9(2) . .
C14 C13 H13A 119.6 . .
C12 C13 H13A 119.6 . .
O1 C3 C2 108.33(17) . .
O1 C3 H3A 110.0 . .
C2 C3 H3A 110.0 . .
O1 C3 H3B 110.0 . .
C2 C3 H3B 110.0 . .
H3A C3 H3B 108.4 . .
C14 C15 C16 121.6(2) . .
C14 C15 Cl2 119.2(2) . .
C16 C15 Cl2 119.2(2) . .
C15 C14 C13 119.0(2) . .
C15 C14 H14A 120.5 . .
C13 C14 H14A 120.5 . .

loop_
_geom_bond_atom_site_label_1
_geom_bond_atom_site_label_2
_geom_bond_distance
_geom_bond_site_symmetry_2
Cu1 N1 1.9976(16) .
Cu1 N1 1.9976(16) 2_576
Cu1 Cl1 2.2504(5) .
Cu1 Cl1 2.2504(5) 2_576
Cl2 C15 1.748(2) .
O1 C3 1.416(3) .
O1 C4 1.418(3) .
N1 N2 1.315(2) .
N1 C2 1.361(3) .
C2 C1 1.362(3) .
C2 C3 1.487(3) .
N2 N3 1.336(2) .
C6 C7 1.375(4) .
C6 C5 1.385(3) .
C6 H6A 0.9300 .
C8 C7 1.355(5) .
C8 C9 1.365(4) .
C8 H8A 0.9300 .
N3 C1 1.340(3) .
N3 C11 1.460(3) .
C7 H7A 0.9300 .
C12 C17 1.379(3) .
C12 C13 1.390(3) .
C12 C11 1.516(3) .
C5 C10 1.370(4) .
C5 C4 1.503(3) .
C1 H1A 0.9300 .
C10 C9 1.387(4) .
C10 H10A 0.9300 .
C17 C16 1.389(3) .
C17 H17A 0.9300 .
C9 H9A 0.9300 .
C16 C15 1.379(4) .
C16 H16A 0.9300 .
C4 H4A 0.9700 .
C4 H4B 0.9700 .
C11 H11A 0.9700 .
C11 H11B 0.9700 .
C13 C14 1.386(3) .
C13 H13A 0.9300 .
C3 H3A 0.9700 .
C3 H3B 0.9700 .
C15 C14 1.366(4) .
C14 H14A 0.9300 .

loop_
_geom_torsion_atom_site_label_1
_geom_torsion_atom_site_label_2
_geom_torsion_atom_site_label_3
_geom_torsion_atom_site_label_4
_geom_torsion
_geom_torsion_site_symmetry_1
N1 Cu1 N1 N2 107(79) 2_576
Cl1 Cu1 N1 N2 -67.15(15) .
Cl1 Cu1 N1 N2 112.85(15) 2_576
N1 Cu1 N1 C2 -79(79) 2_576
Cl1 Cu1 N1 C2 106.72(17) .
Cl1 Cu1 N1 C2 -73.28(17) 2_576
N2 N1 C2 C1 1.1(2) .
Cu1 N1 C2 C1 -173.30(14) .
N2 N1 C2 C3 -175.93(18) .
Cu1 N1 C2 C3 9.7(3) .
C2 N1 N2 N3 -0.2(2) .
Cu1 N1 N2 N3 174.72(12) .
N1 N2 N3 C1 -0.7(2) .
N1 N2 N3 C11 175.86(17) .
C9 C8 C7 C6 0.1(5) .
C5 C6 C7 C8 -0.5(5) .
C7 C6 C5 C10 1.2(4) .
C7 C6 C5 C4 -179.7(3) .
N2 N3 C1 C2 1.4(2) .
C11 N3 C1 C2 -174.8(2) .
N1 C2 C1 N3 -1.4(2) .
C3 C2 C1 N3 175.2(2) .
C6 C5 C10 C9 -1.5(4) .
C4 C5 C10 C9 179.4(3) .
C13 C12 C17 C16 1.0(3) .
C11 C12 C17 C16 -176.8(2) .
C7 C8 C9 C10 -0.4(5) .
C5 C10 C9 C8 1.1(5) .
C12 C17 C16 C15 -0.9(4) .
C3 O1 C4 C5 178.8(2) .
C10 C5 C4 O1 43.4(3) .
C6 C5 C4 O1 -135.7(3) .
N2 N3 C11 C12 -97.1(2) .
C1 N3 C11 C12 78.9(3) .
C17 C12 C11 N3 -8.2(3) .
C13 C12 C11 N3 174.0(2) .
C17 C12 C13 C14 -0.6(4) .
C11 C12 C13 C14 177.4(2) .
C4 O1 C3 C2 176.95(19) .
N1 C2 C3 O1 -54.4(3) .
C1 C2 C3 O1 129.4(2) .
C17 C16 C15 C14 0.4(4) .
C17 C16 C15 Cl2 179.24(19) .
C16 C15 C14 C13 0.0(4) .
Cl2 C15 C14 C13 -178.8(2) .
C12 C13 C14 C15 0.1(4) .
